data_2208421
loop_
_publ_author_name
'Bobev, Svilen'
'Mixson, Daniel J.'
'Bauer, Eric D.'
'Sarrao, John L.'

_publ_section_title
;
 Uranium copper diantimonide, UCu~0.44(1)~Sb~2~ with a large Cu
 deficiency
;
_journal_coeditor_code SG2005
_journal_issue 3
_journal_name_full 'Acta Crystallographica Section E'
_journal_page_first i66
_journal_page_last i68
_journal_paper_doi 10.1107/S1600536806005642
_journal_volume 62
_journal_year 2006
_chemical_formula_iupac 'U Cu0.44 Sb2'
_chemical_formula_moiety 'Cu0.44 Sb2 U'
_chemical_formula_sum 'Cu0.44 Sb2 U'
_chemical_formula_weight 509.49
_chemical_name_systematic
;
Uranium copper diantimonide
;
_space_group_IT_number 129
_symmetry_cell_setting tetragonal
_symmetry_space_group_name_Hall '-P 4a 2a'
_symmetry_space_group_name_H-M 'P 4/n m m :2'
_atom_sites_solution_primary direct
_atom_sites_solution_secondary difmap
_audit_creation_method SHELXL-97
_cell_angle_alpha 90.00
_cell_angle_beta 90.00
_cell_angle_gamma 90.00
_cell_formula_units_Z 2
_cell_length_a 4.3289(8)
_cell_length_b 4.3289(8)
_cell_length_c 9.176(3)
_cell_measurement_reflns_used 1295
_cell_measurement_temperature 120(2)
_cell_measurement_theta_max 26.3
_cell_measurement_theta_min 2.2
_cell_volume 171.95(7)
_computing_cell_refinement 'SAINT (Bruker, 2002)'
_computing_data_collection 'SMART (Bruker, 2002)'
_computing_data_reduction SAINT
_computing_molecular_graphics 'XP in SHELXTL'
_computing_publication_material 'SHELXL97 (Sheldrick, 1997)'
_computing_structure_refinement 'SHELXTL (Sheldrick, 2001)'
_computing_structure_solution 'SHELXTL (Sheldrick, 2001)'
_diffrn_ambient_temperature 120(2)
_diffrn_detector_area_resol_mean 8.3
_diffrn_measured_fraction_theta_full 0.993
_diffrn_measured_fraction_theta_max 0.993
_diffrn_measurement_device_type 'Bruker SMART APEX'
_diffrn_measurement_method \w
_diffrn_radiation_monochromator graphite
_diffrn_radiation_source 'fine-focus sealed tube'
_diffrn_radiation_type MoK\a
_diffrn_radiation_wavelength 0.71073
_diffrn_reflns_av_R_equivalents 0.0302
_diffrn_reflns_av_sigmaI/netI 0.0161
_diffrn_reflns_limit_h_max 5
_diffrn_reflns_limit_h_min -5
_diffrn_reflns_limit_k_max 5
_diffrn_reflns_limit_k_min -5
_diffrn_reflns_limit_l_max 10
_diffrn_reflns_limit_l_min -11
_diffrn_reflns_number 1295
_diffrn_reflns_theta_full 26.34
_diffrn_reflns_theta_max 26.34
_diffrn_reflns_theta_min 2.22
_diffrn_standards_decay_% 0
_diffrn_standards_interval_count 0
_diffrn_standards_number 0
_exptl_absorpt_coefficient_mu 64.924
_exptl_absorpt_correction_T_max 0.053
_exptl_absorpt_correction_T_min 0.040
_exptl_absorpt_correction_type multi-scan
_exptl_absorpt_process_details '(SADABS; Sheldrick, 2003)'
_exptl_crystal_colour grey
_exptl_crystal_density_diffrn 9.840
_exptl_crystal_density_method 'not measured'
_exptl_crystal_description bar
_exptl_crystal_F_000 414
_exptl_crystal_size_max 0.06
_exptl_crystal_size_mid 0.045
_exptl_crystal_size_min 0.045
_refine_diff_density_max 1.273
_refine_diff_density_min -1.902
_refine_ls_extinction_coef 0.0221(18)
_refine_ls_extinction_expression Fc^*^=kFc[1+0.001xFc^2^\l^3^/sin(2\q)]^-1/4^
_refine_ls_extinction_method SHELXL97
_refine_ls_goodness_of_fit_ref 1.417
_refine_ls_matrix_type full
_refine_ls_number_parameters 13
_refine_ls_number_reflns 134
_refine_ls_number_restraints 0
_refine_ls_restrained_S_all 1.417
_refine_ls_R_factor_all 0.0230
_refine_ls_R_factor_gt 0.0230
_refine_ls_shift/su_max 0.000
_refine_ls_shift/su_mean 0.000
_refine_ls_structure_factor_coef Fsqd
_refine_ls_weighting_details 'calc w=1/[\s^2^(Fo^2^)+(0.0229P)^2^+1.0837P] where P=(Fo^2^+2Fc^2^)/3'
_refine_ls_weighting_scheme calc
_refine_ls_wR_factor_gt 0.0510
_refine_ls_wR_factor_ref 0.0510
_reflns_number_gt 134
_reflns_number_total 134
_reflns_threshold_expression I>2\s(I)
_cod_data_source_file sg2005.cif
_cod_data_source_block I
_cod_original_sg_symbol_H-M 'P 4/n m m'
_cod_database_code 2208421

loop_
_symmetry_equiv_pos_as_xyz
'x, y, z'
'-x+1/2, -y+1/2, z'
'-y+1/2, x, z'
'y, -x+1/2, z'
'-x, y+1/2, -z'
'x+1/2, -y, -z'
'y+1/2, x+1/2, -z'
'-y, -x, -z'
'-x, -y, -z'
'x-1/2, y-1/2, -z'
'y-1/2, -x, -z'
'-y, x-1/2, -z'
'x, -y-1/2, z'
'-x-1/2, y, z'
'-y-1/2, -x-1/2, z'
'y, x, z'

loop_
_atom_site_type_symbol
_atom_site_label
_atom_site_fract_x
_atom_site_fract_y
_atom_site_fract_z
_atom_site_U_iso_or_equiv
_atom_site_adp_type
_atom_site_calc_flag
_atom_site_refinement_flags
_atom_site_occupancy
U U 0.2500 0.2500 0.23744(9) 0.0084(4) Uani d S 1
Sb Sb1 0.7500 0.2500 0.5000 0.0076(4) Uani d S 1
Sb Sb2 0.2500 0.2500 0.85145(17) 0.0101(5) Uani d S 1
Cu Cu 0.7500 0.2500 0.0000 0.005(2) Uani d SP 0.441(14)

loop_
_atom_site_aniso_label
_atom_site_aniso_U_11
_atom_site_aniso_U_22
_atom_site_aniso_U_33
_atom_site_aniso_U_12
_atom_site_aniso_U_13
_atom_site_aniso_U_23
U 0.0061(4) 0.0061(4) 0.0131(5) 0.000 0.000 0.000
Sb1 0.0061(5) 0.0061(5) 0.0106(8) 0.000 0.000 0.000
Sb2 0.0060(5) 0.0060(5) 0.0182(8) 0.000 0.000 0.000
Cu 0.004(2) 0.004(2) 0.007(3) 0.000 0.000 0.000

loop_
_atom_type_symbol
_atom_type_description
_atom_type_scat_dispersion_real
_atom_type_scat_dispersion_imag
_atom_type_scat_source
Cu Cu 0.3201 1.2651 'International Tables Vol C Tables 4.2.6.8 and 6.1.1.4'
Sb Sb -0.5866 1.5461 'International Tables Vol C Tables 4.2.6.8 and 6.1.1.4'
U U -9.6767 9.6646 'International Tables Vol C Tables 4.2.6.8 and 6.1.1.4'

loop_
_geom_angle_atom_site_label_1
_geom_angle_atom_site_label_2
_geom_angle_atom_site_label_3
_geom_angle_site_symmetry_1
_geom_angle_site_symmetry_3
_geom_angle
Cu U Cu 9_655 1_455 59.782(18)
Cu U Cu 9_655 9_665 89.62(3)
Cu U Cu 1_455 9_665 59.782(18)
Cu U Cu 9_655 . 59.782(18)
Cu U Cu 1_455 . 89.62(3)
Cu U Cu 9_665 . 59.782(17)
Cu U Sb2 9_655 9_556 48.38(2)
Cu U Sb2 1_455 9_556 48.38(2)
Cu U Sb2 9_665 9_556 107.39(3)
Cu U Sb2 . 9_556 107.39(3)
Cu U Sb2 9_655 9_666 107.39(3)
Cu U Sb2 1_455 9_666 107.39(3)
Cu U Sb2 9_665 9_666 48.38(2)
Cu U Sb2 . 9_666 48.38(2)
Sb2 U Sb2 9_556 9_666 150.16(6)
Cu U Sb2 9_655 9_566 107.39(3)
Cu U Sb2 1_455 9_566 48.38(2)
Cu U Sb2 9_665 9_566 48.38(2)
Cu U Sb2 . 9_566 107.39(3)
Sb2 U Sb2 9_556 9_566 86.198(15)
Sb2 U Sb2 9_666 9_566 86.198(15)
Cu U Sb2 9_655 9_656 48.38(2)
Cu U Sb2 1_455 9_656 107.39(3)
Cu U Sb2 9_665 9_656 107.39(3)
Cu U Sb2 . 9_656 48.38(2)
Sb2 U Sb2 9_556 9_656 86.198(15)
Sb2 U Sb2 9_666 9_656 86.198(15)
Sb2 U Sb2 9_566 9_656 150.16(6)
Cu U Sb1 9_655 . 121.853(13)
Cu U Sb1 1_455 . 177.13(2)
Cu U Sb1 9_665 . 121.853(13)
Cu U Sb1 . . 93.25(2)
Sb2 U Sb1 9_556 . 130.40(2)
Sb2 U Sb1 9_666 . 74.63(3)
Sb2 U Sb1 9_566 . 130.40(2)
Sb2 U Sb1 9_656 . 74.63(3)
Cu U Sb1 9_655 9_666 177.13(2)
Cu U Sb1 1_455 9_666 121.853(13)
Cu U Sb1 9_665 9_666 93.25(2)
Cu U Sb1 . 9_666 121.853(13)
Sb2 U Sb1 9_556 9_666 130.40(2)
Sb2 U Sb1 9_666 9_666 74.63(3)
Sb2 U Sb1 9_566 9_666 74.63(3)
Sb2 U Sb1 9_656 9_666 130.40(2)
Sb1 U Sb1 . 9_666 56.402(17)
Cu U Sb1 9_655 1_455 121.853(13)
Cu U Sb1 1_455 1_455 93.25(2)
Cu U Sb1 9_665 1_455 121.853(13)
Cu U Sb1 . 1_455 177.13(2)
Sb2 U Sb1 9_556 1_455 74.63(3)
Sb2 U Sb1 9_666 1_455 130.40(2)
Sb2 U Sb1 9_566 1_455 74.63(3)
Sb2 U Sb1 9_656 1_455 130.40(2)
Sb1 U Sb1 . 1_455 83.87(3)
Sb1 U Sb1 9_666 1_455 56.402(17)
Cu U Sb1 9_655 9_656 93.25(2)
Cu U Sb1 1_455 9_656 121.853(13)
Cu U Sb1 9_665 9_656 177.13(2)
Cu U Sb1 . 9_656 121.853(12)
Sb2 U Sb1 9_556 9_656 74.63(3)
Sb2 U Sb1 9_666 9_656 130.40(2)
Sb2 U Sb1 9_566 9_656 130.40(2)
Sb2 U Sb1 9_656 9_656 74.63(3)
Sb1 U Sb1 . 9_656 56.402(17)
Sb1 U Sb1 9_666 9_656 83.87(3)
Sb1 U Sb1 1_455 9_656 56.402(17)
Sb1 Sb1 Sb1 9_766 9_656 180.0
Sb1 Sb1 Sb1 9_766 9_666 90.0
Sb1 Sb1 Sb1 9_656 9_666 90.0
Sb1 Sb1 Sb1 9_766 9_756 90.0
Sb1 Sb1 Sb1 9_656 9_756 90.0
Sb1 Sb1 Sb1 9_666 9_756 180.0
Sb1 Sb1 U 9_766 . 118.201(9)
Sb1 Sb1 U 9_656 . 61.799(9)
Sb1 Sb1 U 9_666 . 61.799(9)
Sb1 Sb1 U 9_756 . 118.201(9)
Sb1 Sb1 U 9_766 9_666 61.799(9)
Sb1 Sb1 U 9_656 9_666 118.201(9)
Sb1 Sb1 U 9_666 9_666 61.799(9)
Sb1 Sb1 U 9_756 9_666 118.201(9)
U Sb1 U . 9_666 123.598(17)
Sb1 Sb1 U 9_766 1_655 61.799(9)
Sb1 Sb1 U 9_656 1_655 118.201(9)
Sb1 Sb1 U 9_666 1_655 118.201(9)
Sb1 Sb1 U 9_756 1_655 61.799(9)
U Sb1 U . 1_655 83.87(3)
U Sb1 U 9_666 1_655 123.598(18)
Sb1 Sb1 U 9_766 9_656 118.201(9)
Sb1 Sb1 U 9_656 9_656 61.799(9)
Sb1 Sb1 U 9_666 9_656 118.201(9)
Sb1 Sb1 U 9_756 9_656 61.799(8)
U Sb1 U . 9_656 123.598(17)
U Sb1 U 9_666 9_656 83.87(3)
U Sb1 U 1_655 9_656 123.598(17)
Cu Sb2 Cu 9_666 1_556 73.50(3)
Cu Sb2 Cu 9_666 9_656 115.60(6)
Cu Sb2 Cu 1_556 9_656 73.50(3)
Cu Sb2 Cu 9_666 1_456 73.50(3)
Cu Sb2 Cu 1_556 1_456 115.60(6)
Cu Sb2 Cu 9_656 1_456 73.50(3)
Cu Sb2 U 9_666 9_556 135.67(2)
Cu Sb2 U 1_556 9_556 135.67(2)
Cu Sb2 U 9_656 9_556 63.835(15)
Cu Sb2 U 1_456 9_556 63.835(15)
Cu Sb2 U 9_666 9_666 63.835(15)
Cu Sb2 U 1_556 9_666 63.835(15)
Cu Sb2 U 9_656 9_666 135.67(2)
Cu Sb2 U 1_456 9_666 135.67(2)
U Sb2 U 9_556 9_666 150.16(6)
Cu Sb2 U 9_666 9_656 135.67(2)
Cu Sb2 U 1_556 9_656 63.835(15)
Cu Sb2 U 9_656 9_656 63.835(15)
Cu Sb2 U 1_456 9_656 135.67(2)
U Sb2 U 9_556 9_656 86.198(15)
U Sb2 U 9_666 9_656 86.198(15)
Cu Sb2 U 9_666 9_566 63.835(15)
Cu Sb2 U 1_556 9_566 135.67(2)
Cu Sb2 U 9_656 9_566 135.67(2)
Cu Sb2 U 1_456 9_566 63.835(15)
U Sb2 U 9_556 9_566 86.198(15)
U Sb2 U 9_666 9_566 86.198(15)
U Sb2 U 9_656 9_566 150.16(6)
Cu Sb2 U 9_666 1_556 57.80(3)
Cu Sb2 U 1_556 1_556 57.80(3)
Cu Sb2 U 9_656 1_556 57.80(3)
Cu Sb2 U 1_456 1_556 57.80(3)
U Sb2 U 9_556 1_556 104.92(3)
U Sb2 U 9_666 1_556 104.92(3)
U Sb2 U 9_656 1_556 104.92(3)
U Sb2 U 9_566 1_556 104.92(3)
Sb2 Cu Sb2 9_666 1_554 106.50(3)
Sb2 Cu Sb2 9_666 9_656 115.60(6)
Sb2 Cu Sb2 1_554 9_656 106.50(3)
Sb2 Cu Sb2 9_666 1_654 106.50(3)
Sb2 Cu Sb2 1_554 1_654 115.60(6)
Sb2 Cu Sb2 9_656 1_654 106.50(3)
Sb2 Cu U 9_666 9_655 167.01(3)
Sb2 Cu U 1_554 9_655 67.79(2)
Sb2 Cu U 9_656 9_655 77.39(4)
Sb2 Cu U 1_654 9_655 67.79(2)
Sb2 Cu U 9_666 1_655 67.79(2)
Sb2 Cu U 1_554 1_655 167.01(3)
Sb2 Cu U 9_656 1_655 67.79(2)
Sb2 Cu U 1_654 1_655 77.39(4)
U Cu U 9_655 1_655 120.218(17)
Sb2 Cu U 9_666 9_665 77.39(4)
Sb2 Cu U 1_554 9_665 67.79(2)
Sb2 Cu U 9_656 9_665 167.01(3)
Sb2 Cu U 1_654 9_665 67.79(2)
U Cu U 9_655 9_665 89.62(3)
U Cu U 1_655 9_665 120.218(18)
Sb2 Cu U 9_666 . 67.79(2)
Sb2 Cu U 1_554 . 77.39(4)
Sb2 Cu U 9_656 . 67.79(2)
Sb2 Cu U 1_654 . 167.01(3)
U Cu U 9_655 . 120.218(18)
U Cu U 1_655 . 89.62(3)
U Cu U 9_665 . 120.218(17)

loop_
_geom_bond_atom_site_label_1
_geom_bond_atom_site_label_2
_geom_bond_site_symmetry_2
_geom_bond_distance
_geom_bond_publ_flag
U Cu 9_655 3.0711(8) ?
U Cu 1_455 3.0711(8) ?
U Cu 9_665 3.0711(8) ?
U Cu . 3.0711(8) y
U Sb2 9_556 3.1678(7) y
U Sb2 9_666 3.1678(7) ?
U Sb2 9_566 3.1678(7) ?
U Sb2 9_656 3.1678(7) ?
U Sb1 . 3.2387(9) y
U Sb1 9_666 3.2387(9) ?
U Sb1 1_455 3.2387(9) ?
U Sb1 9_656 3.2387(9) ?
Sb1 Sb1 9_766 3.0610(6) y
Sb1 Sb1 9_656 3.0610(6) ?
Sb1 Sb1 9_666 3.0610(6) ?
Sb1 Sb1 9_756 3.0610(6) ?
Sb1 U 9_666 3.2387(9) ?
Sb1 U 1_655 3.2387(9) ?
Sb1 U 9_656 3.2387(9) ?
Sb2 Cu 9_666 2.5579(9) y
Sb2 Cu 1_556 2.5579(9) ?
Sb2 Cu 9_656 2.5579(9) ?
Sb2 Cu 1_456 2.5579(9) ?
Sb2 U 9_556 3.1678(7) ?
Sb2 U 9_666 3.1678(7) ?
Sb2 U 9_656 3.1678(7) ?
Sb2 U 9_566 3.1678(7) ?
Sb2 U 1_556 3.542(2) ?
Cu Sb2 9_666 2.5579(9) ?
Cu Sb2 1_554 2.5579(9) ?
Cu Sb2 9_656 2.5579(9) ?
Cu Sb2 1_654 2.5579(9) ?
Cu U 9_655 3.0711(8) ?
Cu U 1_655 3.0711(8) ?
Cu U 9_665 3.0711(8) ?
